data_4501050
loop_
_publ_author_name
'Mehta, Goverdhan'
'Sen, Saikat'

_publ_section_title
;
 Interesting Modes of Self-assembly of Achiral
 12-Oxo-11,13-dioxa[4.4.3]propellanes in a Noncentrosymmetric Environment
;
_journal_issue 9
_journal_name_full 'Crystal Growth &amp; Design'
_journal_page_first 3721
_journal_paper_doi 10.1021/cg200665w
_journal_volume 11
_journal_year 2011
_chemical_compound_source 'see text'
_chemical_formula_iupac 'C11 H8 O3'
_chemical_formula_moiety 'C11 H8 O3'
_chemical_formula_structural 'C11 H8 O3'
_chemical_formula_sum 'C11 H8 O3'
_chemical_formula_weight 188.17
_chemical_name_systematic
;
(1s,6s)-11,13-dioxatricyclo[4.4.3.0^1,6^]trideca-2,4,7,9-tetraen-12-one
;
_space_group_IT_number 15
_symmetry_cell_setting monoclinic
_symmetry_Int_Tables_number 15
_symmetry_space_group_name_Hall '-C 2yc'
_symmetry_space_group_name_H-M 'C 1 2/c 1'
_atom_sites_solution_hydrogens geom
_atom_sites_solution_primary direct
_atom_sites_solution_secondary difmap
_cell_angle_alpha 90
_cell_angle_beta 91.885(4)
_cell_angle_gamma 90
_cell_formula_units_Z 4
_cell_length_a 8.047(2)
_cell_length_b 14.343(4)
_cell_length_c 7.804(2)
_cell_measurement_reflns_used 1498
_cell_measurement_temperature 291(2)
_cell_measurement_theta_max 27.13
_cell_measurement_theta_min 2.84
_cell_volume 900.2(4)
_computing_cell_refinement 'SMART (Bruker, 1998)'
_computing_data_collection 'SMART (Bruker, 1998)'
_computing_data_reduction 'SAINT (Bruker, 1998)'
_computing_molecular_graphics 'Ortep-3 for Windows (Farrugia, 1997) and CAMERON (Watkin et al., 1993)'
_computing_publication_material 'PLATON (Spek, 2003)'
_computing_structure_refinement 'SHELXL-97 (Sheldrick, 2008)'
_computing_structure_solution 'SIR92 (Altomare et al., 1994)'
_diffrn_ambient_temperature 291(2)
_diffrn_measured_fraction_theta_full 0.995
_diffrn_measured_fraction_theta_max 0.995
_diffrn_measurement_device_type 'Bruker AXS SMART APEX CCD area-detector'
_diffrn_measurement_method '\f and \w scans'
_diffrn_radiation_monochromator graphite
_diffrn_radiation_source 'fine-focus sealed tube'
_diffrn_radiation_type MoKa
_diffrn_radiation_wavelength 0.71073
_diffrn_reflns_av_R_equivalents 0.0290
_diffrn_reflns_av_sigmaI/netI 0.0264
_diffrn_reflns_limit_h_max 9
_diffrn_reflns_limit_h_min -9
_diffrn_reflns_limit_k_max 17
_diffrn_reflns_limit_k_min -15
_diffrn_reflns_limit_l_max 9
_diffrn_reflns_limit_l_min -9
_diffrn_reflns_number 3250
_diffrn_reflns_reduction_process
;
;
_diffrn_reflns_theta_full 25.49
_diffrn_reflns_theta_max 25.49
_diffrn_reflns_theta_min 2.84
_exptl_absorpt_coefficient_mu 0.102
_exptl_absorpt_correction_T_max 0.9939
_exptl_absorpt_correction_T_min 0.9528
_exptl_absorpt_correction_type multi-scan
_exptl_absorpt_process_details '(SADABS; Sheldrick, 1997)'
_exptl_crystal_colour colorless
_exptl_crystal_density_diffrn 1.388
_exptl_crystal_density_method 'Not Measured'
_exptl_crystal_description plate
_exptl_crystal_F_000 392
_exptl_crystal_size_max 0.48
_exptl_crystal_size_mid 0.45
_exptl_crystal_size_min 0.06
_refine_diff_density_max 0.254
_refine_diff_density_min -0.146
_refine_diff_density_rms 0.032
_refine_ls_extinction_method none
_refine_ls_goodness_of_fit_ref 1.082
_refine_ls_hydrogen_treatment constr
_refine_ls_matrix_type full
_refine_ls_number_parameters 65
_refine_ls_number_reflns 833
_refine_ls_number_restraints 0
_refine_ls_restrained_S_all 1.082
_refine_ls_R_factor_all 0.0577
_refine_ls_R_factor_gt 0.0478
_refine_ls_shift/su_max 0.000
_refine_ls_shift/su_mean 0.000
_refine_ls_structure_factor_coef Fsqd
_refine_ls_weighting_details 'calc w=1/[\s^2^(Fo^2^)+(0.0503P)^2^+0.4456P] where P=(Fo^2^+2Fc^2^)/3'
_refine_ls_weighting_scheme calc
_refine_ls_wR_factor_gt 0.1121
_refine_ls_wR_factor_ref 0.1169
_reflns_number_gt 704
_reflns_number_total 833
_reflns_threshold_expression I>2sigma(I)
_cod_data_source_file cg200665w_si_001.cif
_cod_data_source_block carbonate_5
_cod_depositor_comments
;
The following automatic conversions were performed:

'_symmetry_cell_setting' value 'Monoclinic' changed to 'monoclinic'
according to /home/saulius/struct/CIF-dictionaries/cif_core.dic
dictionary named 'cif_core.dic' version 2.4.1 from 2010-06-29.

Automatic conversion script
Id: cif_fix_values 1715 2011-07-08 13:25:40Z adriana 
;
_cod_original_sg_symbol_H-M 'C 2/c'
_cod_database_code 4501050

loop_
_symmetry_equiv_pos_site_id
_symmetry_equiv_pos_as_xyz
1 x,y,z
2 -x,y,1/2-z
3 -x,-y,-z
4 x,-y,1/2+z
5 1/2+x,1/2+y,z
6 1/2-x,1/2+y,1/2-z
7 1/2-x,1/2-y,-z
8 1/2+x,1/2-y,1/2+z

loop_
_atom_site_label
_atom_site_type_symbol
_atom_site_fract_x
_atom_site_fract_y
_atom_site_fract_z
_atom_site_U_iso_or_equiv
_atom_site_adp_type
_atom_site_occupancy
_atom_site_symmetry_multiplicity
_atom_site_calc_flag
_atom_site_refinement_flags
O1 O 0.88374(16) 0.22484(9) 0.17310(17) 0.0557(4) Uani 1 1 d .
O2 O 1.0000 0.09030(15) 0.2500 0.0782(7) Uani 1 2 d S
C1 C 0.9964(3) 0.34679(14) 0.0060(2) 0.0575(6) Uani 1 1 d .
C2 C 0.9327(2) 0.32363(12) 0.1776(2) 0.0442(5) Uani 1 1 d .
C3 C 0.7816(2) 0.37925(15) 0.2135(3) 0.0582(6) Uani 1 1 d .
C4 C 0.7507(3) 0.40861(16) 0.3690(3) 0.0648(6) Uani 1 1 d .
C5 C 0.8603(3) 0.38773(15) 0.5134(3) 0.0637(6) Uani 1 1 d .
C6 C 1.0000 0.1730(2) 0.2500 0.0533(7) Uani 1 2 d S
H1 H 0.9319 0.3316 -0.0911 0.069 Uiso 1 1 calc R
H3 H 0.7070 0.3936 0.1238 0.070 Uiso 1 1 calc R
H4 H 0.6556 0.4438 0.3860 0.078 Uiso 1 1 calc R
H5 H 0.8284 0.4037 0.6230 0.076 Uiso 1 1 calc R

loop_
_atom_site_aniso_label
_atom_site_aniso_U_11
_atom_site_aniso_U_22
_atom_site_aniso_U_33
_atom_site_aniso_U_23
_atom_site_aniso_U_13
_atom_site_aniso_U_12
O1 0.0496(8) 0.0495(9) 0.0675(9) 0.0006(6) -0.0072(6) -0.0091(6)
O2 0.0757(16) 0.0417(13) 0.1182(19) 0.000 0.0182(13) 0.000
C1 0.0626(13) 0.0655(14) 0.0440(10) 0.0014(9) -0.0022(9) -0.0077(11)
C2 0.0413(10) 0.0433(10) 0.0479(10) 0.0013(8) -0.0018(7) -0.0037(8)
C3 0.0438(11) 0.0637(13) 0.0667(13) 0.0121(10) -0.0067(9) 0.0070(10)
C4 0.0518(13) 0.0620(14) 0.0815(15) 0.0080(11) 0.0148(11) 0.0158(10)
C5 0.0708(15) 0.0645(14) 0.0569(12) -0.0012(10) 0.0161(10) 0.0095(12)
C6 0.0474(16) 0.0495(18) 0.0634(16) 0.000 0.0085(13) 0.000

loop_
_atom_type_symbol
_atom_type_description
_atom_type_scat_dispersion_real
_atom_type_scat_dispersion_imag
_atom_type_scat_source
O O 0.0106 0.0060 'International Tables Vol C Tables 4.2.6.8 and 6.1.1.4'
H H 0.0000 0.0000 'International Tables Vol C Tables 4.2.6.8 and 6.1.1.4'
C C 0.0033 0.0016 'International Tables Vol C Tables 4.2.6.8 and 6.1.1.4'

loop_
_geom_angle_atom_site_label_1
_geom_angle_atom_site_label_2
_geom_angle_atom_site_label_3
_geom_angle
O1 C2 C1 107.08(14)
O1 C2 C3 107.50(15)
O2 C6 O1 124.20(12)
C1 C2 C3 110.96(16)
C2 C1 H1 118.8
C2 C3 H3 119.2
C3 C4 C5 121.8(2)
C3 C4 H4 119.1
C4 C3 C2 121.68(18)
C4 C3 H3 119.2
C4 C5 H5 119.2
C5 C4 H4 119.1
C6 O1 C2 110.23(15)

loop_
_geom_bond_atom_site_label_1
_geom_bond_atom_site_label_2
_geom_bond_distance
O1 C2 1.471(2)
O1 C6 1.324(2)
O2 C6 1.186(3)
C1 H1 0.9300
C2 C1 1.487(3)
C2 C3 1.489(3)
C3 C4 1.315(3)
C3 H3 0.9300
C4 C5 1.439(3)
C4 H4 0.9300
C5 H5 0.9300

loop_
_geom_torsion_atom_site_label_1
_geom_torsion_atom_site_label_2
_geom_torsion_atom_site_label_3
_geom_torsion_atom_site_label_4
_geom_torsion
O1 C2 C3 C4 98.1(2)
C1 C2 C3 C4 -145.1(2)
C2 C3 C4 C5 -0.7(3)
C2 O1 C6 O2 -172.26(8)
C6 O1 C2 C1 101.12(15)
C6 O1 C2 C3 -139.59(14)
